data_7107865
loop_
_publ_author_name
'Feijun Wang'
'Mingliang Qu'
'Xi Lu'
'Feng Chen'
'Min Shi'

_publ_section_title
;
 Me3SiI-promoted reaction of salicylic aldehydes with ketones: a facile
 way to construct benzopyranic [2,3-b]ketals and spiroketals
;
_journal_name_full Chem.Commun.
_journal_page_first 6259
_journal_paper_doi 10.1039/c2cc32545d
_journal_volume 48
_journal_year 2012
_chemical_formula_sum 'C17 H16 O2'
_chemical_formula_weight 252.30
_chemical_name_systematic
;
?
;
_space_group_IT_number 14
_symmetry_cell_setting monoclinic
_symmetry_space_group_name_Hall '-P 2ybc'
_symmetry_space_group_name_H-M 'P 1 21/c 1'
_atom_sites_solution_hydrogens geom
_atom_sites_solution_primary direct
_atom_sites_solution_secondary difmap
_audit_creation_method SHELXL-97
_cell_angle_alpha 90.00
_cell_angle_beta 109.882(2)
_cell_angle_gamma 90.00
_cell_formula_units_Z 4
_cell_length_a 8.5424(11)
_cell_length_b 14.963(2)
_cell_length_c 10.6477(14)
_cell_measurement_reflns_used 5173
_cell_measurement_temperature 133(2)
_cell_measurement_theta_max 30.62
_cell_measurement_theta_min 2.45
_cell_volume 1279.9(3)
_computing_cell_refinement 'Bruker SAINT'
_computing_data_collection 'Bruker APEX2'
_computing_data_reduction 'Bruker SAINT'
_computing_molecular_graphics 'Bruker SHELXTL'
_computing_publication_material 'Bruker SHELXTL'
_computing_structure_refinement 'SHELXL-97 (Sheldrick, 1997)'
_computing_structure_solution 'SHELXS-97 (Sheldrick, 1990)'
_diffrn_ambient_temperature 133(2)
_diffrn_measured_fraction_theta_full 0.998
_diffrn_measured_fraction_theta_max 0.998
_diffrn_measurement_device_type 'Bruker APEX-II CCD'
_diffrn_measurement_method '\f and \w scans'
_diffrn_radiation_monochromator graphite
_diffrn_radiation_source 'fine-focus sealed tube'
_diffrn_radiation_type MoK\a
_diffrn_radiation_wavelength 0.71073
_diffrn_reflns_av_R_equivalents 0.0198
_diffrn_reflns_av_sigmaI/netI 0.0210
_diffrn_reflns_limit_h_max 10
_diffrn_reflns_limit_h_min -10
_diffrn_reflns_limit_k_max 19
_diffrn_reflns_limit_k_min -19
_diffrn_reflns_limit_l_max 13
_diffrn_reflns_limit_l_min -7
_diffrn_reflns_number 9120
_diffrn_reflns_theta_full 26.99
_diffrn_reflns_theta_max 26.99
_diffrn_reflns_theta_min 2.45
_diffrn_standards_number 0
_exptl_absorpt_coefficient_mu 0.085
_exptl_absorpt_correction_T_max 0.9735
_exptl_absorpt_correction_T_min 0.9670
_exptl_absorpt_correction_type multi-scan
_exptl_absorpt_process_details sadabs
_exptl_crystal_colour colourless
_exptl_crystal_density_diffrn 1.309
_exptl_crystal_density_method 'not measured'
_exptl_crystal_description block
_exptl_crystal_F_000 536
_exptl_crystal_size_max 0.40
_exptl_crystal_size_mid 0.36
_exptl_crystal_size_min 0.32
_refine_diff_density_max 0.282
_refine_diff_density_min -0.269
_refine_diff_density_rms 0.043
_refine_ls_extinction_method none
_refine_ls_goodness_of_fit_ref 1.031
_refine_ls_hydrogen_treatment constr
_refine_ls_matrix_type full
_refine_ls_number_parameters 173
_refine_ls_number_reflns 2777
_refine_ls_number_restraints 0
_refine_ls_restrained_S_all 1.031
_refine_ls_R_factor_all 0.0411
_refine_ls_R_factor_gt 0.0354
_refine_ls_shift/su_max 0.000
_refine_ls_shift/su_mean 0.000
_refine_ls_structure_factor_coef Fsqd
_refine_ls_weighting_details 'calc w=1/[\s^2^(Fo^2^)+(0.0321P)^2^+0.5662P] where P=(Fo^2^+2Fc^2^)/3'
_refine_ls_weighting_scheme calc
_refine_ls_wR_factor_gt 0.0821
_refine_ls_wR_factor_ref 0.0864
_reflns_number_gt 2453
_reflns_number_total 2777
_reflns_threshold_expression >2sigma(I)
_cod_data_source_file c2cc32545d.txt
_cod_data_source_block mo_dm11258_0m
_cod_original_cell_volume 1279.8(3)
_cod_original_sg_symbol_H-M P2(1)/c
_cod_database_code 7107865

loop_
_symmetry_equiv_pos_as_xyz
'x, y, z'
'-x, y+1/2, -z+1/2'
'-x, -y, -z'
'x, -y-1/2, z-1/2'

loop_
_atom_site_label
_atom_site_type_symbol
_atom_site_fract_x
_atom_site_fract_y
_atom_site_fract_z
_atom_site_U_iso_or_equiv
_atom_site_adp_type
_atom_site_occupancy
_atom_site_symmetry_multiplicity
_atom_site_calc_flag
_atom_site_refinement_flags
O1 O 0.83265(9) 0.04029(5) 0.34675(8) 0.01986(18) Uani 1 1 d .
O2 O 0.67005(9) 0.16213(5) 0.28606(7) 0.01799(18) Uani 1 1 d .
C1 C 0.96359(13) 0.06056(8) 0.30299(11) 0.0192(2) Uani 1 1 d .
C2 C 0.99614(14) -0.00210(8) 0.21875(12) 0.0240(3) Uani 1 1 d .
H2 H 0.9277 -0.0535 0.1917 0.029 Uiso 1 1 calc R
C3 C 1.12973(15) 0.01115(9) 0.17437(12) 0.0295(3) Uani 1 1 d .
H3 H 1.1531 -0.0314 0.1169 0.035 Uiso 1 1 calc R
C4 C 1.22891(15) 0.08649(10) 0.21395(13) 0.0304(3) Uani 1 1 d .
H4 H 1.3209 0.0954 0.1844 0.037 Uiso 1 1 calc R
C5 C 1.19346(14) 0.14878(9) 0.29676(12) 0.0260(3) Uani 1 1 d .
H5 H 1.2618 0.2003 0.3232 0.031 Uiso 1 1 calc R
C6 C 1.05939(13) 0.13748(8) 0.34230(11) 0.0204(2) Uani 1 1 d .
C7 C 1.01306(14) 0.20701(8) 0.42533(12) 0.0214(2) Uani 1 1 d .
H7A H 0.9560 0.2572 0.3671 0.026 Uiso 1 1 calc R
H7B H 1.1156 0.2308 0.4926 0.026 Uiso 1 1 calc R
C8 C 0.89941(13) 0.16950(7) 0.49646(11) 0.0191(2) Uani 1 1 d .
H8 H 0.9677 0.1325 0.5739 0.023 Uiso 1 1 calc R
C9 C 0.81457(14) 0.24407(8) 0.54837(11) 0.0220(2) Uani 1 1 d .
H9A H 0.7725 0.2195 0.6172 0.026 Uiso 1 1 calc R
H9B H 0.8970 0.2912 0.5906 0.026 Uiso 1 1 calc R
C10 C 0.67163(13) 0.28452(7) 0.43669(11) 0.0192(2) Uani 1 1 d .
C11 C 0.59779(15) 0.36503(8) 0.45335(12) 0.0243(3) Uani 1 1 d .
H11 H 0.6373 0.3946 0.5372 0.029 Uiso 1 1 calc R
C12 C 0.46824(15) 0.40249(8) 0.35019(13) 0.0268(3) Uani 1 1 d .
H12 H 0.4187 0.4568 0.3639 0.032 Uiso 1 1 calc R
C13 C 0.41082(14) 0.36038(8) 0.22643(12) 0.0246(3) Uani 1 1 d .
H13 H 0.3231 0.3864 0.1551 0.029 Uiso 1 1 calc R
C14 C 0.48148(14) 0.28066(8) 0.20725(11) 0.0205(2) Uani 1 1 d .
H14 H 0.4432 0.2520 0.1226 0.025 Uiso 1 1 calc R
C15 C 0.60899(13) 0.24256(7) 0.31265(11) 0.0173(2) Uani 1 1 d .
C16 C 0.76555(13) 0.11049(7) 0.40165(11) 0.0174(2) Uani 1 1 d .
C17 C 0.64990(14) 0.06654(8) 0.46378(12) 0.0212(2) Uani 1 1 d .
H17A H 0.5704 0.0284 0.3974 0.032 Uiso 1 1 calc R
H17B H 0.5894 0.1127 0.4940 0.032 Uiso 1 1 calc R
H17C H 0.7151 0.0301 0.5402 0.032 Uiso 1 1 calc R

loop_
_atom_site_aniso_label
_atom_site_aniso_U_11
_atom_site_aniso_U_22
_atom_site_aniso_U_33
_atom_site_aniso_U_23
_atom_site_aniso_U_13
_atom_site_aniso_U_12
O1 0.0182(4) 0.0181(4) 0.0256(4) -0.0010(3) 0.0104(3) 0.0002(3)
O2 0.0188(4) 0.0180(4) 0.0162(4) -0.0002(3) 0.0047(3) 0.0020(3)
C1 0.0150(5) 0.0238(6) 0.0185(5) 0.0045(4) 0.0051(4) 0.0037(4)
C2 0.0220(5) 0.0270(6) 0.0217(6) 0.0004(5) 0.0058(5) 0.0048(5)
C3 0.0261(6) 0.0412(7) 0.0227(6) 0.0007(5) 0.0103(5) 0.0105(5)
C4 0.0208(6) 0.0455(8) 0.0284(6) 0.0084(6) 0.0129(5) 0.0058(5)
C5 0.0176(5) 0.0331(6) 0.0263(6) 0.0075(5) 0.0065(5) 0.0004(5)
C6 0.0161(5) 0.0249(6) 0.0186(5) 0.0056(4) 0.0039(4) 0.0029(4)
C7 0.0175(5) 0.0220(5) 0.0227(6) 0.0002(4) 0.0041(4) -0.0027(4)
C8 0.0173(5) 0.0210(5) 0.0173(5) 0.0009(4) 0.0036(4) 0.0010(4)
C9 0.0231(6) 0.0241(6) 0.0171(5) -0.0031(4) 0.0047(4) 0.0006(4)
C10 0.0192(5) 0.0198(5) 0.0199(5) 0.0001(4) 0.0082(4) -0.0009(4)
C11 0.0281(6) 0.0212(6) 0.0258(6) -0.0025(5) 0.0122(5) -0.0003(5)
C12 0.0279(6) 0.0185(5) 0.0367(7) 0.0018(5) 0.0144(5) 0.0041(5)
C13 0.0204(5) 0.0223(6) 0.0299(6) 0.0076(5) 0.0072(5) 0.0026(4)
C14 0.0185(5) 0.0225(5) 0.0204(5) 0.0020(4) 0.0064(4) -0.0025(4)
C15 0.0167(5) 0.0161(5) 0.0211(5) 0.0015(4) 0.0092(4) -0.0004(4)
C16 0.0168(5) 0.0178(5) 0.0180(5) 0.0017(4) 0.0062(4) 0.0026(4)
C17 0.0198(5) 0.0220(5) 0.0238(6) 0.0030(4) 0.0099(4) 0.0002(4)

loop_
_atom_type_symbol
_atom_type_description
_atom_type_scat_dispersion_real
_atom_type_scat_dispersion_imag
_atom_type_scat_source
C C 0.0033 0.0016 'International Tables Vol C Tables 4.2.6.8 and 6.1.1.4'
H H 0.0000 0.0000 'International Tables Vol C Tables 4.2.6.8 and 6.1.1.4'
O O 0.0106 0.0060 'International Tables Vol C Tables 4.2.6.8 and 6.1.1.4'

loop_
_geom_angle_atom_site_label_1
_geom_angle_atom_site_label_2
_geom_angle_atom_site_label_3
_geom_angle
C1 O1 C16 117.64(8)
C15 O2 C16 115.76(8)
O1 C1 C2 115.58(10)
O1 C1 C6 122.68(10)
C2 C1 C6 121.73(10)
C1 C2 C3 119.41(12)
C1 C2 H2 120.3
C3 C2 H2 120.3
C4 C3 C2 120.00(12)
C4 C3 H3 120.0
C2 C3 H3 120.0
C5 C4 C3 119.81(11)
C5 C4 H4 120.1
C3 C4 H4 120.1
C4 C5 C6 121.45(12)
C4 C5 H5 119.3
C6 C5 H5 119.3
C1 C6 C5 117.59(11)
C1 C6 C7 120.26(10)
C5 C6 C7 122.09(11)
C6 C7 C8 112.11(9)
C6 C7 H7A 109.2
C8 C7 H7A 109.2
C6 C7 H7B 109.2
C8 C7 H7B 109.2
H7A C7 H7B 107.9
C16 C8 C7 110.18(9)
C16 C8 C9 108.70(9)
C7 C8 C9 111.70(9)
C16 C8 H8 108.7
C7 C8 H8 108.7
C9 C8 H8 108.7
C10 C9 C8 111.25(9)
C10 C9 H9A 109.4
C8 C9 H9A 109.4
C10 C9 H9B 109.4
C8 C9 H9B 109.4
H9A C9 H9B 108.0
C15 C10 C11 117.62(10)
C15 C10 C9 120.80(10)
C11 C10 C9 121.58(10)
C12 C11 C10 121.41(11)
C12 C11 H11 119.3
C10 C11 H11 119.3
C11 C12 C13 119.81(11)
C11 C12 H12 120.1
C13 C12 H12 120.1
C14 C13 C12 119.98(11)
C14 C13 H13 120.0
C12 C13 H13 120.0
C13 C14 C15 119.67(11)
C13 C14 H14 120.2
C15 C14 H14 120.2
O2 C15 C14 116.02(10)
O2 C15 C10 122.51(10)
C14 C15 C10 121.47(10)
O1 C16 O2 103.62(8)
O1 C16 C17 105.93(9)
O2 C16 C17 109.92(9)
O1 C16 C8 112.70(9)
O2 C16 C8 109.45(9)
C17 C16 C8 114.62(9)
C16 C17 H17A 109.5
C16 C17 H17B 109.5
H17A C17 H17B 109.5
C16 C17 H17C 109.5
H17A C17 H17C 109.5
H17B C17 H17C 109.5

loop_
_geom_bond_atom_site_label_1
_geom_bond_atom_site_label_2
_geom_bond_distance
O1 C1 1.3837(13)
O1 C16 1.4147(13)
O2 C15 1.3787(13)
O2 C16 1.4473(13)
C1 C2 1.3895(16)
C1 C6 1.3917(16)
C2 C3 1.3898(17)
C2 H2 0.9500
C3 C4 1.387(2)
C3 H3 0.9500
C4 C5 1.3855(19)
C4 H4 0.9500
C5 C6 1.3976(16)
C5 H5 0.9500
C6 C7 1.5029(16)
C7 C8 1.5268(15)
C7 H7A 0.9900
C7 H7B 0.9900
C8 C16 1.5236(15)
C8 C9 1.5323(15)
C8 H8 1.0000
C9 C10 1.5113(15)
C9 H9A 0.9900
C9 H9B 0.9900
C10 C15 1.3943(16)
C10 C11 1.3987(16)
C11 C12 1.3851(17)
C11 H11 0.9500
C12 C13 1.3908(18)
C12 H12 0.9500
C13 C14 1.3830(16)
C13 H13 0.9500
C14 C15 1.3927(16)
C14 H14 0.9500
C16 C17 1.5134(15)
C17 H17A 0.9800
C17 H17B 0.9800
C17 H17C 0.9800
